data_7156066
loop_
_publ_author_name
'Chehal, Navneet K.'
'Budzelaar, Peter H. M.'
'Hultin, Philip G.'

_publ_section_title
;
 E-Z isomerization in Suzuki cross-couplings of haloenones: ligand effects
 and evidence for a separate catalytic cycle.
;
_journal_issue 7
_journal_name_full 'Organic &amp; biomolecular chemistry'
_journal_page_first 1134
_journal_page_last 1143
_journal_paper_doi 10.1039/c7ob02925j
_journal_volume 16
_journal_year 2018
_chemical_formula_sum 'C16 H13 Cl O2'
_chemical_formula_weight 272.71
_chemical_name_systematic
;
(E)-2-chloro-3-(4-methoxyphenyl)-1-phenylprop-2-en-1-one
;
_space_group_IT_number 14
_space_group_name_Hall '-P 2ybc'
_space_group_name_H-M_alt 'P 1 21/c 1'
_symmetry_cell_setting monoclinic
_symmetry_space_group_name_Hall '-P 2ybc'
_symmetry_space_group_name_H-M 'P 1 21/c 1'
_atom_sites_solution_hydrogens geom
_atom_sites_solution_primary direct
_atom_sites_solution_secondary difmap
_audit_creation_method SHELXL-97
_audit_update_record
;
2017-11-18 deposited with the CCDC.
2018-01-15 downloaded from the CCDC.
;
_cell_angle_alpha 90.0
_cell_angle_beta 98.27(2)
_cell_angle_gamma 90.0
_cell_formula_units_Z 4
_cell_length_a 14.28(2)
_cell_length_b 9.823(14)
_cell_length_c 9.912(14)
_cell_measurement_reflns_used 8683
_cell_measurement_temperature 293(2)
_cell_measurement_theta_max 28.19
_cell_measurement_theta_min 2.53
_cell_volume 1376(3)
_computing_cell_refinement 'APEX2 software suite'
_computing_data_collection 'APEX2 software suite'
_computing_data_reduction 'APEX2 software suite'
_computing_structure_refinement 'SHELXL-97 (Sheldrick, 1997)'
_computing_structure_solution 'SHELXS-97 (Sheldrick, 1990)'
_diffrn_ambient_temperature 293(2)
_diffrn_measured_fraction_theta_full 1.0
_diffrn_measured_fraction_theta_max 1.0
_diffrn_measurement_device_type
;
Bruker D8 three-circle diffractometer with an APEX-II CCD detector
;
_diffrn_measurement_method 'area detector \f and \w scan'
_diffrn_radiation_monochromator graphite
_diffrn_radiation_source 'fine-focus sealed tube'
_diffrn_radiation_type MoK\a
_diffrn_radiation_wavelength 0.71073
_diffrn_reflns_av_R_equivalents 0.0164
_diffrn_reflns_av_sigmaI/netI 0.0136
_diffrn_reflns_limit_h_max 17
_diffrn_reflns_limit_h_min -17
_diffrn_reflns_limit_k_max 11
_diffrn_reflns_limit_k_min -11
_diffrn_reflns_limit_l_max 12
_diffrn_reflns_limit_l_min -12
_diffrn_reflns_number 9855
_diffrn_reflns_theta_full 25.5
_diffrn_reflns_theta_max 25.5
_diffrn_reflns_theta_min 2.53
_exptl_absorpt_coefficient_mu 0.272
_exptl_absorpt_correction_T_max 0.9805
_exptl_absorpt_correction_T_min 0.9151
_exptl_absorpt_correction_type multi-scan
_exptl_absorpt_process_details SADABS
_exptl_crystal_colour colourless
_exptl_crystal_density_diffrn 1.316
_exptl_crystal_density_method 'not measured'
_exptl_crystal_description 'irregular fragment'
_exptl_crystal_F_000 568
_exptl_crystal_size_max 0.4
_exptl_crystal_size_mid 0.3
_exptl_crystal_size_min 0.14
_refine_diff_density_max 0.276
_refine_diff_density_min -0.237
_refine_diff_density_rms 0.048
_refine_ls_extinction_coef 0.028(7)
_refine_ls_extinction_expression
;
Fc^*^=kFc[1+0.001xFc^2^\l^3^/sin(2\q)]^-1/4^
;
_refine_ls_extinction_method SHELXL
_refine_ls_goodness_of_fit_ref 1.685
_refine_ls_hydrogen_treatment constr
_refine_ls_matrix_type full
_refine_ls_number_parameters 174
_refine_ls_number_reflns 2549
_refine_ls_number_restraints 0
_refine_ls_restrained_S_all 1.685
_refine_ls_R_factor_all 0.0534
_refine_ls_R_factor_gt 0.0481
_refine_ls_shift/su_max 0.001
_refine_ls_shift/su_mean 0.0
_refine_ls_structure_factor_coef Fsqd
_refine_ls_weighting_details
;
calc w=1/[\s^2^(Fo^2^)+(0.1000P)^2^+0.0000P] where P=(Fo^2^+2Fc^2^)/3
;
_refine_ls_weighting_scheme calc
_refine_ls_wR_factor_gt 0.1886
_refine_ls_wR_factor_ref 0.1976
_reflns_number_gt 2197
_reflns_number_total 2549
_reflns_threshold_expression >2sigma(I)
_cod_data_source_file c7ob02925j2.cif
_cod_data_source_block NV2a
_cod_depositor_comments 'Adding full bibliography for 7156061--7156066.cif.'
_cod_original_sg_symbol_H-M P21/c
_cod_database_code 7156066

loop_
_symmetry_equiv_pos_as_xyz
'x, y, z'
'-x, y+1/2, -z+1/2'
'-x, -y, -z'
'x, -y-1/2, z-1/2'

loop_
_atom_site_label
_atom_site_type_symbol
_atom_site_fract_x
_atom_site_fract_y
_atom_site_fract_z
_atom_site_U_iso_or_equiv
_atom_site_adp_type
_atom_site_occupancy
_atom_site_symmetry_multiplicity
_atom_site_calc_flag
_atom_site_refinement_flags
C1 C 0.76175(13) 0.84548(19) 0.27499(19) 0.0646(5) Uani 1 1 d .
H1 H 0.7563 0.7942 0.1954 0.078 Uiso 1 1 calc R
C2 C 0.71126(13) 0.9595(2) 0.27127(19) 0.0661(5) Uani 1 1 d .
Cl2 Cl 0.65034(5) 1.01525(7) 0.11730(6) 0.0972(4) Uani 1 1 d .
C3 C 0.70290(14) 1.0556(2) 0.3858(2) 0.0687(5) Uani 1 1 d .
O3 O 0.72850(15) 1.17158(15) 0.3806(2) 0.1025(6) Uani 1 1 d .
C11 C 0.65948(12) 1.00542(17) 0.50478(19) 0.0592(5) Uani 1 1 d .
C12 C 0.60997(13) 0.88489(19) 0.5005(2) 0.0676(5) Uani 1 1 d .
H12 H 0.6062 0.8293 0.424 0.081 Uiso 1 1 calc R
C13 C 0.56578(16) 0.8462(3) 0.6102(3) 0.0856(7) Uani 1 1 d .
H13 H 0.5315 0.7655 0.607 0.103 Uiso 1 1 calc R
C14 C 0.57308(17) 0.9293(3) 0.7250(2) 0.0951(8) Uani 1 1 d .
H14 H 0.5441 0.9034 0.7993 0.114 Uiso 1 1 calc R
C15 C 0.62204(18) 1.0474(3) 0.7293(2) 0.0901(7) Uani 1 1 d .
H15 H 0.6268 1.1018 0.8068 0.108 Uiso 1 1 calc R
C16 C 0.66499(14) 1.0880(2) 0.6202(2) 0.0741(6) Uani 1 1 d .
H16 H 0.6976 1.1701 0.6235 0.089 Uiso 1 1 calc R
C21 C 0.82474(12) 0.79352(17) 0.39206(17) 0.0578(5) Uani 1 1 d .
C22 C 0.87957(12) 0.87865(17) 0.4834(2) 0.0618(5) Uani 1 1 d .
H22 H 0.8736 0.9724 0.4721 0.074 Uiso 1 1 calc R
C23 C 0.94213(12) 0.82888(18) 0.5895(2) 0.0619(5) Uani 1 1 d .
H23 H 0.9777 0.8883 0.6494 0.074 Uiso 1 1 calc R
C24 C 0.95217(12) 0.68898(18) 0.60699(19) 0.0619(5) Uani 1 1 d .
C25 C 0.89832(14) 0.60239(19) 0.5172(2) 0.0680(5) Uani 1 1 d .
H25 H 0.904 0.5087 0.5294 0.082 Uiso 1 1 calc R
C26 C 0.83668(13) 0.65310(18) 0.4107(2) 0.0654(5) Uani 1 1 d .
H26 H 0.8022 0.5934 0.3498 0.079 Uiso 1 1 calc R
O27 O 1.01308(10) 0.62836(14) 0.70671(15) 0.0792(5) Uani 1 1 d .
C27 C 1.07615(16) 0.7134(3) 0.7926(3) 0.0904(7) Uani 1 1 d .
H271 H 1.114 0.7648 0.7382 0.136 Uiso 1 1 calc R
H272 H 1.1165 0.6583 0.8565 0.136 Uiso 1 1 calc R
H273 H 1.0406 0.7746 0.8411 0.136 Uiso 1 1 calc R

loop_
_atom_site_aniso_label
_atom_site_aniso_U_11
_atom_site_aniso_U_22
_atom_site_aniso_U_33
_atom_site_aniso_U_23
_atom_site_aniso_U_13
_atom_site_aniso_U_12
C1 0.0634(10) 0.0796(12) 0.0525(10) -0.0043(8) 0.0137(8) -0.0003(8)
C2 0.0649(10) 0.0813(12) 0.0530(10) 0.0072(8) 0.0118(8) -0.0003(9)
Cl2 0.1048(6) 0.1223(6) 0.0617(5) 0.0154(3) 0.0027(3) 0.0240(3)
C3 0.0707(11) 0.0694(11) 0.0661(12) 0.0080(9) 0.0098(9) 0.0066(9)
O3 0.1443(16) 0.0700(10) 0.0995(14) 0.0031(9) 0.0390(11) -0.0130(10)
C11 0.0559(9) 0.0668(10) 0.0538(10) 0.0016(7) 0.0042(7) 0.0118(7)
C12 0.0671(10) 0.0731(11) 0.0635(11) 0.0042(8) 0.0125(8) 0.0083(8)
C13 0.0738(12) 0.0934(14) 0.0932(17) 0.0254(12) 0.0247(11) 0.0135(11)
C14 0.0868(15) 0.140(2) 0.0630(13) 0.0237(14) 0.0250(11) 0.0371(16)
C15 0.0936(15) 0.1212(19) 0.0551(12) -0.0046(12) 0.0097(10) 0.0293(15)
C16 0.0701(11) 0.0850(13) 0.0642(12) -0.0093(9) -0.0001(9) 0.0145(10)
C21 0.0543(9) 0.0675(10) 0.0538(10) -0.0039(7) 0.0149(7) 0.0001(7)
C22 0.0656(10) 0.0562(9) 0.0643(11) -0.0002(8) 0.0113(8) -0.0005(7)
C23 0.0617(9) 0.0641(10) 0.0600(10) -0.0042(8) 0.0092(8) -0.0030(7)
C24 0.0607(9) 0.0681(10) 0.0600(10) 0.0047(8) 0.0197(8) 0.0085(7)
C25 0.0738(11) 0.0566(9) 0.0765(13) -0.0017(8) 0.0213(10) 0.0057(8)
C26 0.0660(10) 0.0644(10) 0.0684(11) -0.0145(8) 0.0181(9) -0.0038(8)
O27 0.0804(9) 0.0836(10) 0.0726(10) 0.0096(7) 0.0077(7) 0.0151(7)
C27 0.0733(12) 0.1167(18) 0.0785(15) 0.0259(13) 0.0023(11) 0.0042(12)

loop_
_atom_type_symbol
_atom_type_description
_atom_type_scat_dispersion_real
_atom_type_scat_dispersion_imag
_atom_type_scat_source
C C 0.0033 0.0016 'International Tables Vol C Tables 4.2.6.8 and 6.1.1.4'
H H 0.0 0.0 'International Tables Vol C Tables 4.2.6.8 and 6.1.1.4'
O O 0.0106 0.006 'International Tables Vol C Tables 4.2.6.8 and 6.1.1.4'
Cl Cl 0.1484 0.1585 'International Tables Vol C Tables 4.2.6.8 and 6.1.1.4'

loop_
_geom_angle_atom_site_label_1
_geom_angle_atom_site_label_2
_geom_angle_atom_site_label_3
_geom_angle
C2 C1 C21 126.04(18)
C1 C2 C3 127.84(19)
C1 C2 Cl2 119.48(16)
C3 C2 Cl2 112.60(17)
O3 C3 C11 120.75(19)
O3 C3 C2 120.61(19)
C11 C3 C2 118.62(19)
C12 C11 C16 119.53(19)
C12 C11 C3 121.98(17)
C16 C11 C3 118.4(2)
C11 C12 C13 120.1(2)
C12 C13 C14 119.5(3)
C15 C14 C13 120.4(2)
C14 C15 C16 120.7(2)
C15 C16 C11 119.8(2)
C22 C21 C26 117.45(18)
C22 C21 C1 122.34(18)
C26 C21 C1 120.07(17)
C23 C22 C21 122.04(18)
C22 C23 C24 119.56(17)
O27 C24 C25 115.97(19)
O27 C24 C23 124.66(18)
C25 C24 C23 119.36(19)
C26 C25 C24 120.64(19)
C25 C26 C21 120.92(17)
C24 O27 C27 117.63(19)

loop_
_geom_bond_atom_site_label_1
_geom_bond_atom_site_label_2
_geom_bond_distance
C1 C2 1.330(3)
C1 C21 1.455(3)
C2 C3 1.494(3)
C2 Cl2 1.733(3)
C3 O3 1.200(3)
C3 C11 1.493(3)
C11 C12 1.377(3)
C11 C16 1.395(3)
C12 C13 1.386(3)
C13 C14 1.392(4)
C14 C15 1.352(5)
C15 C16 1.377(4)
C21 C22 1.389(3)
C21 C26 1.399(3)
C22 C23 1.368(3)
C23 C24 1.390(3)
C24 O27 1.357(3)
C24 C25 1.382(3)
C25 C26 1.368(3)
O27 C27 1.418(3)
